data_4501389
loop_
_publ_author_name
'Mukherjee, Gargi'
'Biradha, Kumar'

_publ_section_title
;
 Crystal Engineering Studies with Monocarboxamidoalkanes Having C- or
 N-Terminal Pyridine and Their Coordination Complexes
;
_journal_issue 12
_journal_name_full 'Crystal Growth &amp; Design'
_journal_page_first 5649
_journal_paper_doi 10.1021/cg2012028
_journal_volume 11
_journal_year 2011
_chemical_formula_sum 'C7 H8 N2 O'
_chemical_formula_weight 136.15
_chemical_name_systematic
; 
 ? 
;
_space_group_IT_number 15
_symmetry_cell_setting monoclinic
_symmetry_space_group_name_Hall '-C 2yc'
_symmetry_space_group_name_H-M 'C 1 2/c 1'
_atom_sites_solution_hydrogens geom
_atom_sites_solution_primary direct
_atom_sites_solution_secondary difmap
_audit_creation_method SHELXL-97
_cell_angle_alpha 90.00
_cell_angle_beta 91.804(18)
_cell_angle_gamma 90.00
_cell_formula_units_Z 8
_cell_length_a 15.070(9)
_cell_length_b 7.742(4)
_cell_length_c 12.065(7)
_cell_measurement_reflns_used 1442
_cell_measurement_temperature 293(2)
_cell_measurement_theta_max 26.42
_cell_measurement_theta_min 2.70
_cell_volume 1406.9(14)
_computing_structure_refinement 'SHELXL-97 (Sheldrick, 1997)'
_computing_structure_solution 'SHELXS-97 (Sheldrick, 1990)'
_diffrn_ambient_temperature 293(2)
_diffrn_measured_fraction_theta_full 0.997
_diffrn_measured_fraction_theta_max 0.997
_diffrn_measurement_device_type 'Bruker APEX-2 CCD'
_diffrn_measurement_method hemisphere
_diffrn_radiation_monochromator graphite
_diffrn_radiation_source 'fine-focus sealed tube'
_diffrn_radiation_type MoK\a
_diffrn_radiation_wavelength 0.71073
_diffrn_reflns_av_R_equivalents 0.0467
_diffrn_reflns_av_sigmaI/netI 0.0311
_diffrn_reflns_limit_h_max 18
_diffrn_reflns_limit_h_min -18
_diffrn_reflns_limit_k_max 9
_diffrn_reflns_limit_k_min -9
_diffrn_reflns_limit_l_max 15
_diffrn_reflns_limit_l_min -15
_diffrn_reflns_number 8805
_diffrn_reflns_theta_full 26.42
_diffrn_reflns_theta_max 26.42
_diffrn_reflns_theta_min 2.70
_exptl_absorpt_coefficient_mu 0.089
_exptl_absorpt_correction_T_max 0.988
_exptl_absorpt_correction_T_min 0.983
_exptl_absorpt_correction_type empirical
_exptl_absorpt_process_details SADABS
_exptl_crystal_colour colorless
_exptl_crystal_density_diffrn 1.286
_exptl_crystal_density_method 'not measured'
_exptl_crystal_description needle
_exptl_crystal_F_000 576
_exptl_crystal_size_max 0.30
_exptl_crystal_size_mid 0.16
_exptl_crystal_size_min 0.14
_refine_diff_density_max 0.226
_refine_diff_density_min -0.193
_refine_diff_density_rms 0.043
_refine_ls_extinction_method none
_refine_ls_goodness_of_fit_ref 1.036
_refine_ls_hydrogen_treatment constr
_refine_ls_matrix_type full
_refine_ls_number_parameters 91
_refine_ls_number_reflns 1442
_refine_ls_number_restraints 0
_refine_ls_restrained_S_all 1.036
_refine_ls_R_factor_all 0.0831
_refine_ls_R_factor_gt 0.0527
_refine_ls_shift/su_max 0.010
_refine_ls_shift/su_mean 0.001
_refine_ls_structure_factor_coef Fsqd
_refine_ls_weighting_details 'calc w=1/[\s^2^(Fo^2^)+(0.0644P)^2^+0.8850P] where P=(Fo^2^+2Fc^2^)/3'
_refine_ls_weighting_scheme calc
_refine_ls_wR_factor_gt 0.1230
_refine_ls_wR_factor_ref 0.1414
_reflns_number_gt 1011
_reflns_number_total 1442
_reflns_threshold_expression >2sigma(I)
_cod_data_source_file cg2012028_si_002.cif
_cod_data_source_block 4a
_cod_depositor_comments
;
The following automatic conversions were performed:

'_symmetry_cell_setting' value 'Monoclinic' changed to 'monoclinic'
according to /home/saulius/struct/CIF-dictionaries/cif_core.dic
dictionary named 'cif_core.dic' version 2.4.1 from
2010-06-29.

'_exptl_absorpt_correction_type' value 'Empirical'
changed to 'empirical' according to
/home/saulius/struct/CIF-dictionaries/cif_core.dic dictionary named
'cif_core.dic' version 2.4.1 from 2010-06-29.

Automatic conversion script
Id: cif_fix_values 1715 2011-07-08 13:25:40Z adriana 
;
_cod_original_cell_volume 1407.0(14)
_cod_original_sg_symbol_H-M C2/c
_cod_database_code 4501389

loop_
_symmetry_equiv_pos_as_xyz
'x, y, z'
'-x, y, -z+1/2'
'x+1/2, y+1/2, z'
'-x+1/2, y+1/2, -z+1/2'
'-x, -y, -z'
'x, -y, z-1/2'
'-x+1/2, -y+1/2, -z'
'x+1/2, -y+1/2, z-1/2'

loop_
_atom_site_label
_atom_site_type_symbol
_atom_site_fract_x
_atom_site_fract_y
_atom_site_fract_z
_atom_site_U_iso_or_equiv
_atom_site_adp_type
_atom_site_occupancy
_atom_site_symmetry_multiplicity
_atom_site_calc_flag
_atom_site_refinement_flags
N2 N 0.21496(10) 0.0537(2) 0.04657(13) 0.0400(4) Uani 1 1 d .
H2 H 0.2377 0.0564 0.1128 0.048 Uiso 1 1 calc R
O1 O 0.09222(10) 0.1244(3) -0.05645(13) 0.0651(6) Uani 1 1 d .
C1 C 0.26963(12) -0.0093(2) -0.03637(15) 0.0356(5) Uani 1 1 d .
C2 C 0.24861(14) 0.0019(3) -0.14881(16) 0.0473(6) Uani 1 1 d .
H2A H 0.1961 0.0572 -0.1708 0.057 Uiso 1 1 calc R
C3 C 0.37508(15) -0.1387(3) -0.19523(18) 0.0528(6) Uani 1 1 d .
H3 H 0.4110 -0.1843 -0.2493 0.063 Uiso 1 1 calc R
C4 C 0.40234(14) -0.1533(3) -0.08606(19) 0.0535(6) Uani 1 1 d .
H4 H 0.4560 -0.2063 -0.0667 0.064 Uiso 1 1 calc R
C5 C 0.34895(14) -0.0881(3) -0.00601(17) 0.0485(6) Uani 1 1 d .
H5 H 0.3661 -0.0970 0.0685 0.058 Uiso 1 1 calc R
C6 C 0.13013(13) 0.1109(3) 0.03380(17) 0.0429(5) Uani 1 1 d .
C7 C 0.08509(15) 0.1557(3) 0.13900(18) 0.0571(6) Uani 1 1 d .
H7A H 0.0535 0.2625 0.1294 0.086 Uiso 1 1 calc R
H7B H 0.1288 0.1676 0.1981 0.086 Uiso 1 1 calc R
H7C H 0.0442 0.0656 0.1569 0.086 Uiso 1 1 calc R
N1 N 0.29966(12) -0.0623(3) -0.22706(14) 0.0538(5) Uani 1 1 d .

loop_
_atom_site_aniso_label
_atom_site_aniso_U_11
_atom_site_aniso_U_22
_atom_site_aniso_U_33
_atom_site_aniso_U_23
_atom_site_aniso_U_13
_atom_site_aniso_U_12
N2 0.0363(9) 0.0545(11) 0.0293(8) -0.0003(7) -0.0001(7) 0.0033(8)
O1 0.0415(9) 0.1053(15) 0.0481(10) 0.0027(9) -0.0050(7) 0.0184(8)
C1 0.0338(10) 0.0389(11) 0.0339(10) -0.0003(8) -0.0007(8) -0.0015(8)
C2 0.0432(11) 0.0636(14) 0.0350(11) -0.0009(10) -0.0034(9) 0.0110(10)
C3 0.0455(12) 0.0652(15) 0.0480(13) -0.0131(11) 0.0059(10) 0.0060(11)
C4 0.0405(11) 0.0645(15) 0.0552(14) -0.0035(11) -0.0027(10) 0.0138(11)
C5 0.0446(12) 0.0616(15) 0.0389(11) 0.0032(10) -0.0040(9) 0.0072(10)
C6 0.0381(11) 0.0480(13) 0.0427(12) 0.0012(9) 0.0030(9) 0.0013(9)
C7 0.0458(12) 0.0734(17) 0.0528(14) -0.0028(12) 0.0117(10) 0.0059(11)
N1 0.0504(11) 0.0745(14) 0.0363(10) -0.0075(9) 0.0003(8) 0.0091(10)

loop_
_atom_type_symbol
_atom_type_description
_atom_type_scat_dispersion_real
_atom_type_scat_dispersion_imag
_atom_type_scat_source
C C 0.0033 0.0016 'International Tables Vol C Tables 4.2.6.8 and 6.1.1.4'
H H 0.0000 0.0000 'International Tables Vol C Tables 4.2.6.8 and 6.1.1.4'
N N 0.0061 0.0033 'International Tables Vol C Tables 4.2.6.8 and 6.1.1.4'
O O 0.0106 0.0060 'International Tables Vol C Tables 4.2.6.8 and 6.1.1.4'

loop_
_geom_angle_atom_site_label_1
_geom_angle_atom_site_label_2
_geom_angle_atom_site_label_3
_geom_angle
C6 N2 C1 127.19(16)
C5 C1 C2 117.16(18)
C5 C1 N2 119.14(17)
C2 C1 N2 123.69(17)
N1 C2 C1 123.41(19)
N1 C3 C4 122.8(2)
C3 C4 C5 118.7(2)
C4 C5 C1 119.83(19)
O1 C6 N2 122.90(19)
O1 C6 C7 121.66(19)
N2 C6 C7 115.44(18)
C3 N1 C2 118.00(18)

loop_
_geom_bond_atom_site_label_1
_geom_bond_atom_site_label_2
_geom_bond_distance
N2 C6 1.357(3)
N2 C1 1.404(2)
O1 C6 1.218(2)
C1 C5 1.381(3)
C1 C2 1.386(3)
C2 N1 1.333(3)
C3 N1 1.327(3)
C3 C4 1.372(3)
C4 C5 1.373(3)
C6 C7 1.499(3)

loop_
_cod_related_entry_id
_cod_related_entry_database
_cod_related_entry_code
1 ChemSpider 72235
